data_7040443
loop_
_publ_author_name
'Kou, Fei'
'Yang, Suliang'
'Qian, Hongjuan'
'Zhang, Lihua'
'Beavers, Christine M.'
'Teat, Simon J.'
'Tian, Guoxin'

_publ_section_title
;
 A fluorescence study on the complexation of Sm(iii), Eu(iii) and Tb(iii)
 with tetraalkyldiglycolamides (TRDGA) in aqueous solution, in solid
 state, and in solvent extraction.
;
_journal_issue 46
_journal_name_full 'Dalton transactions (Cambridge, England : 2003)'
_journal_page_first 18484
_journal_page_last 18493
_journal_paper_doi 10.1039/c6dt02930b
_journal_volume 45
_journal_year 2016
_chemical_formula_sum 'C24 H48 Cl3 N6 O21 Tb'
_chemical_formula_weight 1021.95
_space_group_crystal_system monoclinic
_space_group_IT_number 15
_space_group_name_Hall '-C 2yc'
_space_group_name_H-M_alt 'C 1 2/c 1'
_symmetry_space_group_name_Hall '-C 2yc'
_symmetry_space_group_name_H-M 'C 1 2/c 1'
_atom_sites_solution_hydrogens geom
_atom_sites_solution_primary 'Intrinsic phasing'
_atom_sites_solution_secondary difmap
_audit_creation_method SHELXL-2014/7
_audit_update_record
;
2015-11-01 deposited with the CCDC.
2016-08-22 downloaded from the CCDC.
;
_cell_angle_alpha 90
_cell_angle_beta 100.331(2)
_cell_angle_gamma 90
_cell_formula_units_Z 4
_cell_length_a 19.469(3)
_cell_length_b 14.456(2)
_cell_length_c 14.717(2)
_cell_measurement_reflns_used 9921
_cell_measurement_temperature 270(2)
_cell_measurement_theta_max 36.58
_cell_measurement_theta_min 3.07
_cell_volume 4074.9(10)
_computing_cell_refinement 'Bruker SAINT v8.34a'
_computing_data_collection 'Bruker APEX 2'
_computing_data_reduction 'Bruker SAINT v8.34a'
_computing_molecular_graphics 'Bruker SHELXTL'
_computing_publication_material 'Bruker SHELXTL & local programs'
_computing_structure_refinement 'SHELXL-2014/7 (Sheldrick, 2014)'
_computing_structure_solution 'Bruker SHELXTL 2014/4'
_diffrn_ambient_temperature 270(2)
_diffrn_detector_area_resol_mean 10.42
_diffrn_measured_fraction_theta_full 0.999
_diffrn_measured_fraction_theta_max 0.992
_diffrn_measurement_device_type 'Bruker D8 with PHOTON 100 detector'
_diffrn_measurement_method '\w/\q shutterless scans'
_diffrn_radiation_type synchrotron
_diffrn_radiation_wavelength 0.7749
_diffrn_reflns_av_R_equivalents 0.0294
_diffrn_reflns_av_unetI/netI 0.0279
_diffrn_reflns_Laue_measured_fraction_full 0.999
_diffrn_reflns_Laue_measured_fraction_max 0.992
_diffrn_reflns_limit_h_max 29
_diffrn_reflns_limit_h_min -29
_diffrn_reflns_limit_k_max 22
_diffrn_reflns_limit_k_min -21
_diffrn_reflns_limit_l_max 22
_diffrn_reflns_limit_l_min -22
_diffrn_reflns_number 27393
_diffrn_reflns_point_group_measured_fraction_full 0.999
_diffrn_reflns_point_group_measured_fraction_max 0.992
_diffrn_reflns_theta_full 27.706
_diffrn_reflns_theta_max 36.670
_diffrn_reflns_theta_min 1.924
_diffrn_source 'Advanced Light Source station 11.3.1'
_exptl_absorpt_coefficient_mu 2.515
_exptl_absorpt_correction_T_max 0.752
_exptl_absorpt_correction_T_min 0.691
_exptl_absorpt_correction_type multi-scan
_exptl_absorpt_process_details 'SADABS 2014/5 Bruker AXS Madison WI USA'
_exptl_crystal_colour colourless
_exptl_crystal_density_diffrn 1.666
_exptl_crystal_description block
_exptl_crystal_F_000 2072
_exptl_crystal_size_max 0.150
_exptl_crystal_size_mid 0.150
_exptl_crystal_size_min 0.120
_refine_diff_density_max 0.771
_refine_diff_density_min -0.731
_refine_diff_density_rms 0.082
_refine_ls_extinction_method none
_refine_ls_goodness_of_fit_ref 1.049
_refine_ls_hydrogen_treatment constr
_refine_ls_matrix_type full
_refine_ls_number_parameters 306
_refine_ls_number_reflns 7761
_refine_ls_number_restraints 145
_refine_ls_restrained_S_all 1.148
_refine_ls_R_factor_all 0.0416
_refine_ls_R_factor_gt 0.0324
_refine_ls_shift/su_max 0.001
_refine_ls_shift/su_mean 0.000
_refine_ls_structure_factor_coef Fsqd
_refine_ls_weighting_details 'w=1/[\s^2^(Fo^2^)+(0.0516P)^2^+1.2597P] where P=(Fo^2^+2Fc^2^)/3'
_refine_ls_weighting_scheme calc
_refine_ls_wR_factor_gt 0.0840
_refine_ls_wR_factor_ref 0.0890
_reflns_Friedel_coverage 0.000
_reflns_number_gt 6609
_reflns_number_total 7761
_reflns_threshold_expression 'I > 2\s(I)'
_cod_data_source_file c6dt02930b2.cif
_cod_data_source_block TbTmoga_270K
_cod_depositor_comments 'Adding full bibliography for 7040441--7040443.cif.'
_cod_database_code 7040443
_shelx_shelxl_version_number 2014/7
_shelx_space_group_comment
;
The symmetry employed for this shelxl refinement is uniquely defined
by the following loop, which should always be used as a source of
symmetry information in preference to the above space-group names.
They are only intended as comments.
;
_shelx_estimated_absorpt_t_min 0.704
_shelx_estimated_absorpt_t_max 0.752

loop_
_space_group_symop_operation_xyz
'x, y, z'
'-x, y, -z+1/2'
'x+1/2, y+1/2, z'
'-x+1/2, y+1/2, -z+1/2'
'-x, -y, -z'
'x, -y, z-1/2'
'-x+1/2, -y+1/2, -z'
'x+1/2, -y+1/2, z-1/2'

loop_
_atom_site_label
_atom_site_type_symbol
_atom_site_fract_x
_atom_site_fract_y
_atom_site_fract_z
_atom_site_U_iso_or_equiv
_atom_site_adp_type
_atom_site_occupancy
_atom_site_site_symmetry_order
_atom_site_calc_flag
_atom_site_refinement_flags_posn
_atom_site_refinement_flags_adp
_atom_site_refinement_flags_occupancy
_atom_site_disorder_assembly
_atom_site_disorder_group
Tb1 Tb 0.5000 0.69029(2) 0.2500 0.03468(5) Uani 1 2 d S T P . .
O1 O 0.50304(9) 0.56185(12) 0.15164(14) 0.0491(4) Uani 1 1 d . . . . .
C1 C 0.45444(12) 0.50667(17) 0.12403(17) 0.0420(4) Uani 1 1 d . . . . .
C2 C 0.38137(12) 0.53069(18) 0.13644(18) 0.0474(5) Uani 1 1 d . . . . .
H2A H 0.3523 0.5445 0.0773 0.057 Uiso 1 1 calc R U . . .
H2B H 0.3607 0.4795 0.1646 0.057 Uiso 1 1 calc R U . . .
O2 O 0.38740(8) 0.60926(12) 0.19455(12) 0.0455(4) Uani 1 1 d . . . . .
C3 C 0.32301(11) 0.6410(2) 0.2147(2) 0.0496(6) Uani 1 1 d . . . . .
H3A H 0.2969 0.5899 0.2345 0.060 Uiso 1 1 calc R U . . .
H3B H 0.2952 0.6691 0.1605 0.060 Uiso 1 1 calc R U . . .
C4 C 0.34060(12) 0.71138(17) 0.29128(17) 0.0420(4) Uani 1 1 d . . . . .
O3 O 0.40237(8) 0.73697(12) 0.31498(12) 0.0450(4) Uani 1 1 d . . . . .
N1 N 0.46543(12) 0.42678(14) 0.08508(15) 0.0479(4) Uani 1 1 d . . . . .
C5 C 0.53707(16) 0.3970(2) 0.0821(2) 0.0588(7) Uani 1 1 d . . . . .
H5A H 0.5672 0.4500 0.0874 0.088 Uiso 1 1 calc R U . . .
H5B H 0.5381 0.3661 0.0246 0.088 Uiso 1 1 calc R U . . .
H5C H 0.5527 0.3553 0.1323 0.088 Uiso 1 1 calc R U . . .
C6 C 0.4096(2) 0.3628(2) 0.0468(3) 0.0685(9) Uani 1 1 d . . . . .
H6A H 0.4160 0.3053 0.0799 0.103 Uiso 1 1 calc R U . . .
H6B H 0.4108 0.3521 -0.0172 0.103 Uiso 1 1 calc R U . . .
H6C H 0.3653 0.3890 0.0527 0.103 Uiso 1 1 calc R U . . .
N2 N 0.28956(11) 0.74368(17) 0.33038(17) 0.0524(5) Uani 1 1 d . . . . .
C7 C 0.3046(2) 0.8176(2) 0.3986(3) 0.0664(9) Uani 1 1 d . . . . .
H7A H 0.3518 0.8384 0.4015 0.100 Uiso 1 1 calc R U . . .
H7B H 0.2988 0.7949 0.4580 0.100 Uiso 1 1 calc R U . . .
H7C H 0.2732 0.8683 0.3810 0.100 Uiso 1 1 calc R U . . .
C8 C 0.21654(16) 0.7154(3) 0.3042(3) 0.0734(10) Uani 1 1 d . . . . .
H8A H 0.1909 0.7627 0.2668 0.110 Uiso 1 1 calc R U . . .
H8B H 0.1968 0.7064 0.3589 0.110 Uiso 1 1 calc R U . . .
H8C H 0.2140 0.6587 0.2699 0.110 Uiso 1 1 calc R U . . .
O4 O 0.55650(10) 0.76389(14) 0.38625(12) 0.0515(4) Uani 1 1 d . . . . .
C9 C 0.56188(14) 0.8485(2) 0.40106(18) 0.0520(6) Uani 1 1 d . . . . .
C10 C 0.52964(16) 0.91522(18) 0.3268(2) 0.0567(6) Uani 1 1 d . . . . .
H10A H 0.4940 0.9522 0.3479 0.068 Uiso 1 1 calc R U . . .
H10B H 0.5649 0.9564 0.3106 0.068 Uiso 1 1 calc R U . . .
O5 O 0.5000 0.86098(16) 0.2500 0.0465(5) Uani 1 2 d S T P . .
N3 N 0.59642(14) 0.8827(2) 0.47983(17) 0.0709(8) Uani 1 1 d . . . . .
C11 C 0.6355(2) 0.8207(3) 0.5482(3) 0.0910(15) Uani 1 1 d . . . . .
H11A H 0.6414 0.7620 0.5201 0.136 Uiso 1 1 calc R U . . .
H11B H 0.6105 0.8122 0.5981 0.136 Uiso 1 1 calc R U . . .
H11C H 0.6805 0.8471 0.5715 0.136 Uiso 1 1 calc R U . . .
C12 C 0.6038(3) 0.9825(3) 0.4967(3) 0.1068(18) Uani 1 1 d . . . . .
H12A H 0.6463 1.0038 0.4792 0.160 Uiso 1 1 calc R U . . .
H12B H 0.6052 0.9947 0.5611 0.160 Uiso 1 1 calc R U . . .
H12C H 0.5649 1.0143 0.4608 0.160 Uiso 1 1 calc R U . . .
Cl1 Cl 0.24718(4) 0.93152(6) 0.14423(8) 0.0764(2) Uani 1 1 d . . . . .
O11 O 0.19729(19) 0.9236(3) 0.2025(3) 0.1387(16) Uani 1 1 d . . . . .
O12 O 0.3079(2) 0.9585(5) 0.1985(4) 0.206(3) Uani 1 1 d . . . . .
O13 O 0.2578(5) 0.8501(4) 0.1073(6) 0.268(5) Uani 1 1 d . . . . .
O14 O 0.2305(3) 0.9985(4) 0.0789(3) 0.163(2) Uani 1 1 d . . . . .
Cl2 Cl 0.5000 0.17258(10) 0.2500 0.0994(6) Uani 1 2 d DS TU P . .
O21 O 0.5324(8) 0.2628(6) 0.2536(16) 0.090(5) Uani 0.25 1 d D U P A 1
O22 O 0.5533(6) 0.1129(8) 0.2242(10) 0.066(3) Uani 0.25 1 d D U P A 1
O23 O 0.4354(7) 0.1669(14) 0.1911(16) 0.175(8) Uani 0.25 1 d D U P A 1
O24 O 0.4979(12) 0.1449(12) 0.3445(8) 0.125(6) Uani 0.25 1 d D U P A 1
O21' O 0.5000 0.2705(5) 0.2500 0.132(7) Uani 0.5 2 d DS TU P A 2
O22' O 0.5668(5) 0.1311(9) 0.2597(13) 0.084(4) Uani 0.25 1 d D U P A 2
O23' O 0.4678(9) 0.1477(9) 0.1529(7) 0.103(5) Uani 0.25 1 d D U P B 2
O24' O 0.4553(10) 0.1324(12) 0.3051(14) 0.135(8) Uani 0.25 1 d D U P A 2

loop_
_atom_site_aniso_label
_atom_site_aniso_U_11
_atom_site_aniso_U_22
_atom_site_aniso_U_33
_atom_site_aniso_U_23
_atom_site_aniso_U_13
_atom_site_aniso_U_12
Tb1 0.02602(6) 0.03308(7) 0.04200(8) 0.000 -0.00182(4) 0.000
O1 0.0351(7) 0.0450(9) 0.0683(11) -0.0161(8) 0.0120(7) -0.0024(6)
C1 0.0426(10) 0.0395(11) 0.0447(11) -0.0067(8) 0.0103(9) -0.0016(8)
C2 0.0370(10) 0.0508(13) 0.0545(13) -0.0182(10) 0.0089(9) -0.0092(9)
O2 0.0270(6) 0.0484(9) 0.0601(10) -0.0191(7) 0.0054(6) -0.0017(6)
C3 0.0259(8) 0.0580(15) 0.0646(15) -0.0178(12) 0.0068(9) -0.0026(9)
C4 0.0337(9) 0.0442(11) 0.0476(12) -0.0037(9) 0.0057(8) 0.0037(8)
O3 0.0320(7) 0.0483(9) 0.0523(9) -0.0103(7) 0.0016(6) 0.0013(6)
N1 0.0518(11) 0.0395(10) 0.0544(11) -0.0099(8) 0.0151(9) -0.0021(8)
C5 0.0644(16) 0.0477(13) 0.0683(17) -0.0016(12) 0.0223(14) 0.0129(12)
C6 0.077(2) 0.0502(16) 0.080(2) -0.0241(14) 0.0176(17) -0.0167(14)
N2 0.0395(10) 0.0574(13) 0.0619(13) -0.0132(10) 0.0133(9) 0.0048(9)
C7 0.0626(18) 0.071(2) 0.0664(19) -0.0204(15) 0.0149(15) 0.0116(14)
C8 0.0387(13) 0.084(2) 0.102(3) -0.025(2) 0.0247(16) 0.0010(14)
O4 0.0496(9) 0.0551(11) 0.0437(9) 0.0006(7) -0.0079(7) -0.0156(8)
C9 0.0436(12) 0.0649(16) 0.0479(13) -0.0151(12) 0.0091(10) -0.0195(12)
C10 0.0574(15) 0.0421(13) 0.0670(16) -0.0137(11) 0.0015(12) -0.0064(11)
O5 0.0560(14) 0.0313(11) 0.0489(12) 0.000 0.0006(10) 0.000
N3 0.0662(15) 0.096(2) 0.0498(12) -0.0245(13) 0.0072(11) -0.0372(15)
C11 0.080(2) 0.141(4) 0.0455(16) -0.0018(18) -0.0087(16) -0.046(2)
C12 0.109(3) 0.110(4) 0.104(3) -0.071(3) 0.028(3) -0.042(3)
Cl1 0.0507(4) 0.0704(5) 0.1076(7) -0.0082(5) 0.0125(4) 0.0037(3)
O11 0.084(2) 0.194(5) 0.149(3) -0.009(3) 0.052(2) 0.036(2)
O12 0.086(3) 0.292(8) 0.213(6) 0.117(5) -0.044(3) -0.062(4)
O13 0.430(12) 0.103(3) 0.358(10) -0.079(5) 0.306(10) -0.046(5)
O14 0.167(4) 0.167(4) 0.135(4) 0.038(3) -0.028(3) 0.033(4)
Cl2 0.0989(12) 0.0496(6) 0.1641(19) 0.000 0.0619(13) 0.000
O21 0.121(10) 0.048(6) 0.109(12) 0.005(5) 0.045(8) -0.009(5)
O22 0.061(6) 0.063(6) 0.073(8) 0.005(5) 0.008(5) -0.012(5)
O23 0.077(9) 0.164(16) 0.277(18) 0.047(13) 0.013(10) -0.026(9)
O24 0.136(13) 0.081(9) 0.188(11) 0.041(8) 0.107(10) 0.014(10)
O21' 0.218(19) 0.060(7) 0.128(14) 0.000 0.055(16) 0.000
O22' 0.064(6) 0.094(9) 0.091(11) -0.005(7) 0.006(6) -0.024(6)
O23' 0.070(8) 0.072(8) 0.168(13) -0.035(8) 0.024(8) -0.006(7)
O24' 0.114(13) 0.124(14) 0.181(16) -0.012(11) 0.060(12) -0.025(10)

loop_
_atom_type_symbol
_atom_type_description
_atom_type_scat_dispersion_real
_atom_type_scat_dispersion_imag
_atom_type_scat_source
C C 0.0040 0.0020 'XDISP Program in WinGX L.Kissel & R.H.Pratt Acta Cryst A46 170 1990'
H H 0.0000 0.0000 'XDISP Program in WinGX L.Kissel & R.H.Pratt Acta Cryst A46 170 1990'
N N 0.0076 0.0040 'XDISP Program in WinGX L.Kissel & R.H.Pratt Acta Cryst A46 170 1990'
O O 0.0132 0.0074 'XDISP Program in WinGX L.Kissel & R.H.Pratt Acta Cryst A46 170 1990'
Cl Cl 0.1697 0.1896 'XDISP Program in WinGX L.Kissel & R.H.Pratt Acta Cryst A46 170 1990'
Tb Tb -0.1250 4.8273 'XDISP Program in WinGX L.Kissel & R.H.Pratt Acta Cryst A46 170 1990'

loop_
_geom_angle_atom_site_label_1
_geom_angle_atom_site_label_2
_geom_angle_atom_site_label_3
_geom_angle
_geom_angle_site_symmetry_1
_geom_angle_site_symmetry_3
O4 Tb1 O4 126.41(10) . 2_655
O4 Tb1 O1 144.69(7) . .
O4 Tb1 O1 83.84(7) 2_655 .
O4 Tb1 O1 83.84(7) . 2_655
O4 Tb1 O1 144.69(7) 2_655 2_655
O1 Tb1 O1 76.33(10) . 2_655
O4 Tb1 O3 85.95(6) . 2_655
O4 Tb1 O3 79.30(6) 2_655 2_655
O1 Tb1 O3 82.34(6) . 2_655
O1 Tb1 O3 125.48(6) 2_655 2_655
O4 Tb1 O3 79.30(6) . .
O4 Tb1 O3 85.95(6) 2_655 .
O1 Tb1 O3 125.48(6) . .
O1 Tb1 O3 82.34(6) 2_655 .
O3 Tb1 O3 146.97(9) 2_655 .
O4 Tb1 O5 63.21(5) . .
O4 Tb1 O5 63.21(5) 2_655 .
O1 Tb1 O5 141.83(5) . .
O1 Tb1 O5 141.83(5) 2_655 .
O3 Tb1 O5 73.48(4) 2_655 .
O3 Tb1 O5 73.48(4) . .
O4 Tb1 O2 71.63(7) . 2_655
O4 Tb1 O2 137.66(6) 2_655 2_655
O1 Tb1 O2 73.37(6) . 2_655
O1 Tb1 O2 63.04(5) 2_655 2_655
O3 Tb1 O2 62.90(5) 2_655 2_655
O3 Tb1 O2 136.31(6) . 2_655
O5 Tb1 O2 118.06(4) . 2_655
O4 Tb1 O2 137.65(6) . .
O4 Tb1 O2 71.64(7) 2_655 .
O1 Tb1 O2 63.05(5) . .
O1 Tb1 O2 73.36(6) 2_655 .
O3 Tb1 O2 136.31(6) 2_655 .
O3 Tb1 O2 62.89(5) . .
O5 Tb1 O2 118.06(4) . .
O2 Tb1 O2 123.89(8) 2_655 .
C1 O1 Tb1 126.94(15) . .
O1 C1 N1 121.8(2) . .
O1 C1 C2 119.3(2) . .
N1 C1 C2 118.9(2) . .
O2 C2 C1 106.29(18) . .
O2 C2 H2A 110.5 . .
C1 C2 H2A 110.5 . .
O2 C2 H2B 110.5 . .
C1 C2 H2B 110.5 . .
H2A C2 H2B 108.7 . .
C2 O2 C3 113.96(17) . .
C2 O2 Tb1 123.28(12) . .
C3 O2 Tb1 122.68(13) . .
O2 C3 C4 106.47(18) . .
O2 C3 H3A 110.4 . .
C4 C3 H3A 110.4 . .
O2 C3 H3B 110.4 . .
C4 C3 H3B 110.4 . .
H3A C3 H3B 108.6 . .
O3 C4 N2 122.5(2) . .
O3 C4 C3 119.1(2) . .
N2 C4 C3 118.4(2) . .
C4 O3 Tb1 127.22(15) . .
C1 N1 C6 123.5(2) . .
C1 N1 C5 119.8(2) . .
C6 N1 C5 116.6(2) . .
N1 C5 H5A 109.5 . .
N1 C5 H5B 109.5 . .
H5A C5 H5B 109.5 . .
N1 C5 H5C 109.5 . .
H5A C5 H5C 109.5 . .
H5B C5 H5C 109.5 . .
N1 C6 H6A 109.5 . .
N1 C6 H6B 109.5 . .
H6A C6 H6B 109.5 . .
N1 C6 H6C 109.5 . .
H6A C6 H6C 109.5 . .
H6B C6 H6C 109.5 . .
C4 N2 C7 119.0(2) . .
C4 N2 C8 124.0(2) . .
C7 N2 C8 116.8(2) . .
N2 C7 H7A 109.5 . .
N2 C7 H7B 109.5 . .
H7A C7 H7B 109.5 . .
N2 C7 H7C 109.5 . .
H7A C7 H7C 109.5 . .
H7B C7 H7C 109.5 . .
N2 C8 H8A 109.5 . .
N2 C8 H8B 109.5 . .
H8A C8 H8B 109.5 . .
N2 C8 H8C 109.5 . .
H8A C8 H8C 109.5 . .
H8B C8 H8C 109.5 . .
C9 O4 Tb1 127.15(17) . .
O4 C9 N3 122.2(3) . .
O4 C9 C10 119.4(2) . .
N3 C9 C10 118.4(3) . .
O5 C10 C9 106.4(2) . .
O5 C10 H10A 110.4 . .
C9 C10 H10A 110.4 . .
O5 C10 H10B 110.4 . .
C9 C10 H10B 110.4 . .
H10A C10 H10B 108.6 . .
C10 O5 C10 112.5(3) . 2_655
C10 O5 Tb1 123.75(14) . .
C10 O5 Tb1 123.75(14) 2_655 .
C9 N3 C11 119.7(3) . .
C9 N3 C12 122.2(4) . .
C11 N3 C12 117.7(3) . .
N3 C11 H11A 109.5 . .
N3 C11 H11B 109.5 . .
H11A C11 H11B 109.5 . .
N3 C11 H11C 109.5 . .
H11A C11 H11C 109.5 . .
H11B C11 H11C 109.5 . .
N3 C12 H12A 109.5 . .
N3 C12 H12B 109.5 . .
H12A C12 H12B 109.5 . .
N3 C12 H12C 109.5 . .
H12A C12 H12C 109.5 . .
H12B C12 H12C 109.5 . .
O13 Cl1 O12 108.2(5) . .
O13 Cl1 O14 112.0(5) . .
O12 Cl1 O14 106.4(3) . .
O13 Cl1 O11 110.6(3) . .
O12 Cl1 O11 106.7(4) . .
O14 Cl1 O11 112.6(3) . .
O23 Cl2 O23 173.3(16) 2_655 .
O21' Cl2 O22' 115.1(6) . 2_655
O21' Cl2 O22' 115.1(6) . .
O22' Cl2 O22' 129.9(12) 2_655 .
O21' Cl2 O24' 114.2(8) . .
O22' Cl2 O24' 40.2(8) 2_655 .
O22' Cl2 O24' 114.6(8) . .
O21' Cl2 O24' 114.2(8) . 2_655
O22' Cl2 O24' 114.6(8) 2_655 2_655
O22' Cl2 O24' 40.2(8) . 2_655
O24' Cl2 O24' 131.6(15) . 2_655
O23 Cl2 O21 72.0(13) 2_655 .
O23 Cl2 O21 114.5(8) . .
O23 Cl2 O21 114.5(8) 2_655 2_655
O23 Cl2 O21 72.0(13) . 2_655
O21 Cl2 O21 51.1(13) . 2_655
O23 Cl2 O22 61.4(10) 2_655 .
O23 Cl2 O22 114.2(9) . .
O21 Cl2 O22 102.6(7) . .
O21 Cl2 O22 148.7(10) 2_655 .
O23 Cl2 O22 114.2(9) 2_655 2_655
O23 Cl2 O22 61.4(10) . 2_655
O21 Cl2 O22 148.7(10) . 2_655
O21 Cl2 O22 102.6(7) 2_655 2_655
O22 Cl2 O22 107.0(10) . 2_655
O23 Cl2 O24 64.3(9) 2_655 .
O23 Cl2 O24 113.6(8) . .
O21 Cl2 O24 107.4(8) . .
O21 Cl2 O24 101.3(12) 2_655 .
O22 Cl2 O24 103.3(7) . .
O22 Cl2 O24 56.1(9) 2_655 .
O21 O21 Cl2 64.5(7) 2_655 .
O21 O21 O23 109.1(12) 2_655 2_655
Cl2 O21 O23 52.7(6) . 2_655
O24 O22 Cl2 62.0(5) 2_655 .
O24 O22 O23 115.5(8) 2_655 2_655
Cl2 O22 O23 57.4(5) . 2_655
Cl2 O23 O22 61.2(6) . 2_655
Cl2 O23 O24 59.7(5) . 2_655
O22 O23 O24 100.1(12) 2_655 2_655
Cl2 O23 O21 55.3(8) . 2_655
O22 O23 O21 92.4(11) 2_655 2_655
O24 O23 O21 94.1(10) 2_655 2_655
O22 O24 Cl2 61.8(6) 2_655 .
O22 O24 O23 111.8(11) 2_655 2_655
Cl2 O24 O23 56.0(5) . 2_655
O24' O22' Cl2 70.0(7) 2_655 .
O24' O22' O23' 128.3(11) 2_655 2_655
Cl2 O22' O23' 59.9(5) . 2_655
Cl2 O23' O24' 55.8(5) . 2_655
Cl2 O23' O22' 54.8(4) . 2_655
O24' O23' O22' 100.3(9) 2_655 2_655
O22' O24' Cl2 69.8(7) 2_655 .
O22' O24' O23' 128.7(12) 2_655 2_655
Cl2 O24' O23' 60.9(5) . 2_655

loop_
_geom_bond_atom_site_label_1
_geom_bond_atom_site_label_2
_geom_bond_distance
_geom_bond_site_symmetry_2
Tb1 O4 2.3605(17) .
Tb1 O4 2.3605(17) 2_655
Tb1 O1 2.3615(17) .
Tb1 O1 2.3615(17) 2_655
Tb1 O3 2.3737(16) 2_655
Tb1 O3 2.3737(16) .
Tb1 O5 2.468(2) .
Tb1 O2 2.4903(15) 2_655
Tb1 O2 2.4904(15) .
O1 C1 1.249(3) .
C1 N1 1.324(3) .
C1 C2 1.507(3) .
C2 O2 1.414(3) .
C2 H2A 0.9700 .
C2 H2B 0.9700 .
O2 C3 1.415(3) .
C3 C4 1.512(3) .
C3 H3A 0.9700 .
C3 H3B 0.9700 .
C4 O3 1.247(3) .
C4 N2 1.320(3) .
N1 C6 1.460(4) .
N1 C5 1.468(4) .
C5 H5A 0.9600 .
C5 H5B 0.9600 .
C5 H5C 0.9600 .
C6 H6A 0.9600 .
C6 H6B 0.9600 .
C6 H6C 0.9600 .
N2 C7 1.459(4) .
N2 C8 1.463(4) .
C7 H7A 0.9600 .
C7 H7B 0.9600 .
C7 H7C 0.9600 .
C8 H8A 0.9600 .
C8 H8B 0.9600 .
C8 H8C 0.9600 .
O4 C9 1.244(4) .
C9 N3 1.327(3) .
C9 C10 1.507(4) .
C10 O5 1.411(3) .
C10 H10A 0.9700 .
C10 H10B 0.9700 .
O5 C10 1.411(3) 2_655
N3 C11 1.456(5) .
N3 C12 1.467(5) .
C11 H11A 0.9600 .
C11 H11B 0.9600 .
C11 H11C 0.9600 .
C12 H12A 0.9600 .
C12 H12B 0.9600 .
C12 H12C 0.9600 .
Cl1 O13 1.328(5) .
Cl1 O12 1.360(5) .
Cl1 O14 1.362(4) .
Cl1 O11 1.411(4) .
Cl2 O23 1.397(7) 2_655
Cl2 O23 1.397(7) .
Cl2 O21' 1.415(7) .
Cl2 O22' 1.416(7) 2_655
Cl2 O22' 1.416(7) .
Cl2 O24' 1.417(7) .
Cl2 O24' 1.417(7) 2_655
Cl2 O21 1.445(7) .
Cl2 O21 1.445(7) 2_655
Cl2 O22 1.452(7) .
Cl2 O22 1.452(7) 2_655
Cl2 O24 1.455(7) .
O21 O21 1.25(3) 2_655
O21 O23 1.67(3) 2_655
O22 O24 1.37(2) 2_655
O22 O23 1.45(2) 2_655
O23 O22 1.45(2) 2_655
O23 O24 1.519(19) 2_655
O23 O21 1.67(3) 2_655
O24 O22 1.37(2) 2_655
O24 O23 1.519(19) 2_655
O22' O24' 0.97(2) 2_655
O22' O23' 1.573(18) 2_655
O23' O24' 1.53(2) 2_655
O23' O22' 1.573(18) 2_655
O24' O22' 0.97(2) 2_655
O24' O23' 1.53(2) 2_655
